data_7712590
loop_
_publ_author_name
'Ahumada, Guillermo'
'Hamon, Paul'
'Roisnel, Thierry'
'Dorcet, Vincent'
'Fuentealba, Mauricio'
'Hern\'andez, Loreto A.'
'Carrillo, David'
'Hamon, Jean-Ren\'e'
'Manzur, Carolina'

_publ_section_title
;
 Spectroscopy, molecular structure, and electropolymerization of Ni(ii)
 and Cu(ii) complexes containing a thiophene-appending fluorinated Schiff
 base ligand
;
_journal_issue 13
_journal_name_full 'Dalton Transactions'
_journal_page_first 4224
_journal_page_last 4236
_journal_paper_doi 10.1039/D3DT00224A
_journal_volume 52
_journal_year 2023
_chemical_compound_source 'synthesis as described'
_chemical_formula_moiety 'C22 H16 Br2 F6 N2 O2'
_chemical_formula_sum 'C22 H16 Br2 F6 N2 O2'
_chemical_formula_weight 614.19
_space_group_crystal_system monoclinic
_space_group_IT_number 14
_space_group_name_Hall '-P 2ybc'
_space_group_name_H-M_alt 'P 1 21/c 1'
_atom_sites_solution_hydrogens geom
_atom_sites_solution_primary dual
_atom_sites_solution_secondary difmap
_audit_update_record
;
2022-06-20 deposited with the CCDC.	2023-03-10 downloaded from the CCDC.
;
_cell_angle_alpha 90
_cell_angle_beta 109.105(4)
_cell_angle_gamma 90
_cell_formula_units_Z 4
_cell_length_a 12.9907(13)
_cell_length_b 18.1315(19)
_cell_length_c 10.3924(12)
_cell_measurement_reflns_used 2490
_cell_measurement_temperature 150(2)
_cell_measurement_theta_max 27.93
_cell_measurement_theta_min 3.06
_cell_measurement_wavelength 0.71073
_cell_volume 2313.0(4)
_computing_cell_refinement 'APEX3 (Bruker, 2015)'
_computing_data_collection 'SAINT (Bruker, 2014)'
_computing_data_reduction 'SAINT (Bruker, 2014)'
_computing_molecular_graphics 'SXGRAPH (L. Farrugia, 1999), Mercury (CSD, 2016)'
_computing_publication_material 'CRYSCALC (T. Roisnel, local program, 2019)'
_computing_structure_refinement 'SHELXL-2017_1 (Sheldrick, 2017)'
_computing_structure_solution 'SHELXT (Sheldrick, 2015)'
_diffrn_ambient_temperature 150(2)
_diffrn_detector 'CCD plate'
_diffrn_detector_area_resol_mean 10.4167
_diffrn_measured_fraction_theta_full 0.994
_diffrn_measured_fraction_theta_max 0.992
_diffrn_measurement_device_type 'APEXII, Bruker-AXS'
_diffrn_measurement_method 'CCD rotation images, thin slices'
_diffrn_radiation_monochromator 'multilayer monochromator'
_diffrn_radiation_probe x-ray
_diffrn_radiation_source 'Incoatec microfocus sealed tube'
_diffrn_radiation_type MoK\a
_diffrn_radiation_wavelength 0.71073
_diffrn_reflns_av_R_equivalents 0.0297
_diffrn_reflns_av_unetI/netI 0.0661
_diffrn_reflns_limit_h_max 16
_diffrn_reflns_limit_h_min -12
_diffrn_reflns_limit_k_max 23
_diffrn_reflns_limit_k_min -12
_diffrn_reflns_limit_l_max 6
_diffrn_reflns_limit_l_min -13
_diffrn_reflns_number 8893
_diffrn_reflns_theta_full 25.242
_diffrn_reflns_theta_max 27.484
_diffrn_reflns_theta_min 3.058
_diffrn_source_current 1.0
_diffrn_source_voltage 50.0
_exptl_absorpt_coefficient_mu 3.576
_exptl_absorpt_correction_T_max 0.651
_exptl_absorpt_correction_T_min 0.452
_exptl_absorpt_correction_type multi-scan
_exptl_absorpt_process_details
;
  [Sheldrick, G.M. (2014). SADABS Bruker AXS Inc., Madison, Wisconsin, USA]
;
_exptl_crystal_colour colourless
_exptl_crystal_density_diffrn 1.764
_exptl_crystal_description stick
_exptl_crystal_F_000 1208
_exptl_crystal_size_max 0.600
_exptl_crystal_size_mid 0.140
_exptl_crystal_size_min 0.120
_refine_diff_density_max 1.293
_refine_diff_density_min -1.116
_refine_diff_density_rms 0.098
_refine_ls_extinction_method none
_refine_ls_goodness_of_fit_ref 1.027
_refine_ls_hydrogen_treatment constr
_refine_ls_matrix_type full
_refine_ls_number_parameters 307
_refine_ls_number_reflns 5250
_refine_ls_number_restraints 0
_refine_ls_restrained_S_all 1.027
_refine_ls_R_factor_all 0.0776
_refine_ls_R_factor_gt 0.0424
_refine_ls_shift/su_max 0.001
_refine_ls_shift/su_mean 0.000
_refine_ls_structure_factor_coef Fsqd
_refine_ls_weighting_details 'w=1/[\s^2^(Fo^2^)+(0.0227P)^2^+2.3798P] where P=(Fo^2^+2Fc^2^)/3'
_refine_ls_weighting_scheme calc
_refine_ls_wR_factor_gt 0.0759
_refine_ls_wR_factor_ref 0.0854
_reflns_Friedel_coverage 0.000
_reflns_number_gt 3683
_reflns_number_total 5250
_reflns_threshold_expression >2sigma(I)
_cod_data_source_file d3dt00224a4.cif
_cod_data_source_block G166
_cod_original_sg_symbol_H-M 'P 21/c'
_cod_database_code 7712590

loop_
_space_group_symop_operation_xyz
'x, y, z'
'-x, y+1/2, -z+1/2'
'-x, -y, -z'
'x, -y-1/2, z-1/2'

loop_
_atom_site_label
_atom_site_type_symbol
_atom_site_fract_x
_atom_site_fract_y
_atom_site_fract_z
_atom_site_U_iso_or_equiv
_atom_site_adp_type
_atom_site_occupancy
_atom_site_site_symmetry_order
_atom_site_calc_flag
_atom_site_refinement_flags_posn
_atom_site_refinement_flags_adp
_atom_site_refinement_flags_occupancy
_atom_site_disorder_assembly
_atom_site_disorder_group
C1 C 0.3588(3) 0.4321(3) 0.1335(4) 0.0359(10) Uani 1 1 d . . . . .
C2 C 0.4614(3) 0.4423(2) 0.2575(3) 0.0213(8) Uani 1 1 d . . . . .
C3 C 0.5606(3) 0.4211(2) 0.2446(3) 0.0225(8) Uani 1 1 d . . . . .
H3 H 0.561062 0.404454 0.158090 0.027 Uiso 1 1 calc R U . . .
C4 C 0.6595(3) 0.42276(18) 0.3517(3) 0.0172(7) Uani 1 1 d . . . . .
C6 C 0.7580(2) 0.39718(19) 0.3207(3) 0.0165(7) Uani 1 1 d . . . . .
C7 C 0.7762(3) 0.42594(18) 0.2059(3) 0.0187(7) Uani 1 1 d . . . . .
H6 H 0.730443 0.464161 0.155763 0.022 Uiso 1 1 calc R U . . .
C8 C 0.8599(3) 0.39979(19) 0.1635(3) 0.0201(7) Uani 1 1 d . . . . .
H7 H 0.871936 0.419744 0.085119 0.024 Uiso 1 1 calc R U . . .
C9 C 0.9252(3) 0.34437(19) 0.2370(3) 0.0180(7) Uani 1 1 d . . . . .
C10 C 0.9101(3) 0.31508(19) 0.3524(3) 0.0207(7) Uani 1 1 d . . . . .
H9 H 0.957075 0.277440 0.402764 0.025 Uiso 1 1 calc R U . . .
C11 C 0.8262(3) 0.34114(19) 0.3937(3) 0.0199(7) Uani 1 1 d . . . . .
H10 H 0.814592 0.320868 0.472126 0.024 Uiso 1 1 calc R U . . .
C5 C 0.7626(2) 0.45363(19) 0.5938(3) 0.0179(7) Uani 1 1 d . . . . .
H11A H 0.821909 0.423613 0.580323 0.021 Uiso 1 1 calc R U . . .
H11B H 0.747031 0.433971 0.674390 0.021 Uiso 1 1 calc R U . . .
C25 C 0.8008(3) 0.53279(19) 0.6214(3) 0.0178(7) Uani 1 1 d . . . . .
H12A H 0.740363 0.563629 0.629677 0.021 Uiso 1 1 calc R U . . .
H12B H 0.861466 0.535406 0.708781 0.021 Uiso 1 1 calc R U . . .
C21 C 0.9455(3) 0.6134(2) 0.1647(4) 0.0258(8) Uani 1 1 d . . . . .
C22 C 0.9153(3) 0.59223(19) 0.2910(3) 0.0190(7) Uani 1 1 d . . . . .
C23 C 0.8191(3) 0.62253(19) 0.3031(3) 0.0217(8) Uani 1 1 d . . . . .
H15 H 0.777424 0.655304 0.234360 0.026 Uiso 1 1 calc R U . . .
C24 C 0.7826(3) 0.60634(19) 0.4115(3) 0.0185(7) Uani 1 1 d . . . . .
C26 C 0.6797(3) 0.64143(19) 0.4156(3) 0.0205(7) Uani 1 1 d . . . . .
C27 C 0.6801(3) 0.6892(2) 0.5194(4) 0.0303(9) Uani 1 1 d . . . . .
H18 H 0.746713 0.699888 0.589314 0.036 Uiso 1 1 calc R U . . .
C28 C 0.5844(3) 0.7217(2) 0.5224(4) 0.0337(9) Uani 1 1 d . . . . .
H19 H 0.584852 0.754770 0.593554 0.040 Uiso 1 1 calc R U . . .
C29 C 0.4891(3) 0.7054(2) 0.4212(4) 0.0285(9) Uani 1 1 d . . . . .
C30 C 0.4863(3) 0.6583(2) 0.3165(4) 0.0321(9) Uani 1 1 d . . . . .
H21 H 0.419321 0.647763 0.247127 0.039 Uiso 1 1 calc R U . . .
C31 C 0.5824(3) 0.6262(2) 0.3134(4) 0.0271(8) Uani 1 1 d . . . . .
H22 H 0.581498 0.593827 0.241213 0.033 Uiso 1 1 calc R U . . .
O1 O 0.44585(17) 0.46813(14) 0.3610(2) 0.0237(6) Uani 1 1 d . . . . .
O2 O 0.97923(18) 0.54951(14) 0.3714(2) 0.0231(5) Uani 1 1 d . . . . .
N1 N 0.6653(2) 0.44619(15) 0.4744(3) 0.0168(6) Uani 1 1 d . . . . .
H1 H 0.603274 0.458748 0.485306 0.020 Uiso 1 1 calc R U . . .
N2 N 0.8372(2) 0.56177(15) 0.5121(3) 0.0183(6) Uani 1 1 d . . . . .
H2 H 0.902518 0.548139 0.513109 0.022 Uiso 1 1 calc R U . . .
F1 F 0.2947(2) 0.49095(18) 0.1131(2) 0.0669(9) Uani 1 1 d . . . . .
F2 F 0.2998(2) 0.37561(18) 0.1541(2) 0.0643(9) Uani 1 1 d . . . . .
F3 F 0.37768(18) 0.41916(16) 0.0172(2) 0.0491(7) Uani 1 1 d . . . . .
F4 F 0.9434(2) 0.55463(13) 0.0871(2) 0.0532(7) Uani 1 1 d . . . . .
F5 F 1.04667(15) 0.64048(13) 0.2008(2) 0.0382(6) Uani 1 1 d . . . . .
F6 F 0.88053(16) 0.66385(13) 0.08547(19) 0.0328(5) Uani 1 1 d . . . . .
Br1 Br 1.03853(3) 0.30724(2) 0.17705(4) 0.02633(10) Uani 1 1 d . . . . .
Br2 Br 0.35762(3) 0.74937(2) 0.42653(5) 0.04535(14) Uani 1 1 d . . . . .

loop_
_atom_site_aniso_label
_atom_site_aniso_U_11
_atom_site_aniso_U_22
_atom_site_aniso_U_33
_atom_site_aniso_U_23
_atom_site_aniso_U_13
_atom_site_aniso_U_12
C1 0.023(2) 0.062(3) 0.0220(19) -0.009(2) 0.0062(17) 0.006(2)
C2 0.0175(17) 0.030(2) 0.0140(16) -0.0018(15) 0.0025(14) 0.0013(16)
C3 0.0200(17) 0.031(2) 0.0165(17) -0.0044(16) 0.0056(15) 0.0026(16)
C4 0.0169(17) 0.0157(17) 0.0201(17) 0.0003(14) 0.0076(14) -0.0006(14)
C6 0.0130(15) 0.0189(18) 0.0188(16) -0.0040(14) 0.0068(14) -0.0021(14)
C7 0.0210(17) 0.0160(18) 0.0198(17) 0.0021(14) 0.0076(15) 0.0038(14)
C8 0.0238(18) 0.0199(18) 0.0197(17) 0.0000(15) 0.0113(15) -0.0049(16)
C9 0.0171(16) 0.0207(19) 0.0202(17) -0.0066(15) 0.0115(14) -0.0013(15)
C10 0.0233(18) 0.0186(19) 0.0191(16) 0.0003(15) 0.0053(15) 0.0042(15)
C11 0.0240(18) 0.0229(19) 0.0151(16) 0.0000(14) 0.0094(15) 0.0014(15)
C5 0.0137(16) 0.025(2) 0.0143(16) 0.0015(14) 0.0045(13) 0.0012(15)
C25 0.0157(16) 0.026(2) 0.0120(15) -0.0012(14) 0.0053(13) -0.0004(15)
C21 0.027(2) 0.026(2) 0.028(2) 0.0052(17) 0.0147(17) 0.0021(17)
C22 0.0168(17) 0.0215(19) 0.0188(17) 0.0001(15) 0.0058(14) -0.0061(15)
C23 0.0204(17) 0.0216(19) 0.0225(18) 0.0062(15) 0.0062(15) 0.0012(15)
C24 0.0133(16) 0.0180(18) 0.0235(17) -0.0005(15) 0.0053(14) -0.0027(14)
C26 0.0177(17) 0.0193(19) 0.0246(18) 0.0072(15) 0.0070(15) 0.0020(15)
C27 0.0220(18) 0.029(2) 0.037(2) -0.0085(19) 0.0058(17) 0.0024(17)
C28 0.031(2) 0.030(2) 0.043(2) -0.0035(19) 0.0157(19) 0.0079(18)
C29 0.0188(18) 0.022(2) 0.051(2) 0.0199(18) 0.0199(18) 0.0121(16)
C30 0.0169(18) 0.042(2) 0.035(2) 0.0062(19) 0.0040(17) 0.0007(17)
C31 0.0219(19) 0.033(2) 0.0279(19) -0.0003(17) 0.0102(16) -0.0004(17)
O1 0.0172(12) 0.0377(16) 0.0162(12) -0.0054(11) 0.0054(10) 0.0032(11)
O2 0.0179(12) 0.0300(14) 0.0227(12) 0.0067(11) 0.0086(10) 0.0037(11)
N1 0.0127(13) 0.0220(16) 0.0167(14) -0.0034(12) 0.0061(11) 0.0004(12)
N2 0.0127(13) 0.0211(16) 0.0222(15) 0.0028(13) 0.0075(12) 0.0013(12)
F1 0.0436(15) 0.110(2) 0.0336(14) -0.0063(15) -0.0061(12) 0.0474(16)
F2 0.0396(15) 0.105(3) 0.0409(15) -0.0158(16) 0.0037(12) -0.0342(16)
F3 0.0302(12) 0.098(2) 0.0164(11) -0.0147(12) 0.0038(10) 0.0111(13)
F4 0.100(2) 0.0329(14) 0.0456(14) -0.0063(12) 0.0503(15) -0.0082(14)
F5 0.0188(11) 0.0539(15) 0.0439(14) 0.0235(12) 0.0129(10) -0.0028(11)
F6 0.0279(11) 0.0479(14) 0.0227(11) 0.0151(10) 0.0085(9) 0.0049(11)
Br1 0.02248(18) 0.0366(2) 0.02422(18) -0.00417(17) 0.01355(14) 0.00489(17)
Br2 0.0296(2) 0.0392(3) 0.0777(3) 0.0265(2) 0.0317(2) 0.01769(19)

loop_
_atom_type_symbol
_atom_type_description
_atom_type_scat_dispersion_real
_atom_type_scat_dispersion_imag
_atom_type_scat_source
C C 0.0033 0.0016 'International Tables Vol C Tables 4.2.6.8 and 6.1.1.4'
H H 0.0000 0.0000 'International Tables Vol C Tables 4.2.6.8 and 6.1.1.4'
O O 0.0106 0.0060 'International Tables Vol C Tables 4.2.6.8 and 6.1.1.4'
N N 0.0061 0.0033 'International Tables Vol C Tables 4.2.6.8 and 6.1.1.4'
F F 0.0171 0.0103 'International Tables Vol C Tables 4.2.6.8 and 6.1.1.4'
Br Br -0.2901 2.4595 'International Tables Vol C Tables 4.2.6.8 and 6.1.1.4'

loop_
_geom_angle_atom_site_label_1
_geom_angle_atom_site_label_2
_geom_angle_atom_site_label_3
_geom_angle
_geom_angle_site_symmetry_1
_geom_angle_site_symmetry_3
_geom_angle_publ_flag
F1 C1 F3 106.8(3) . . ?
F1 C1 F2 106.3(3) . . ?
F3 C1 F2 107.2(3) . . ?
F1 C1 C2 111.4(3) . . ?
F3 C1 C2 114.6(3) . . ?
F2 C1 C2 110.1(3) . . ?
O1 C2 C3 127.1(3) . . ?
O1 C2 C1 115.4(3) . . ?
C3 C2 C1 117.6(3) . . ?
C2 C3 C4 123.7(3) . . ?
C2 C3 H3 118.1 . . ?
C4 C3 H3 118.1 . . ?
N1 C4 C3 121.5(3) . . ?
N1 C4 C6 121.7(3) . . ?
C3 C4 C6 116.8(3) . . ?
C7 C6 C11 118.9(3) . . ?
C7 C6 C4 117.8(3) . . ?
C11 C6 C4 123.0(3) . . ?
C8 C7 C6 121.1(3) . . ?
C8 C7 H6 119.5 . . ?
C6 C7 H6 119.5 . . ?
C9 C8 C7 118.7(3) . . ?
C9 C8 H7 120.7 . . ?
C7 C8 H7 120.7 . . ?
C8 C9 C10 121.7(3) . . ?
C8 C9 Br1 118.7(2) . . ?
C10 C9 Br1 119.6(3) . . ?
C11 C10 C9 119.3(3) . . ?
C11 C10 H9 120.4 . . ?
C9 C10 H9 120.4 . . ?
C10 C11 C6 120.4(3) . . ?
C10 C11 H10 119.8 . . ?
C6 C11 H10 119.8 . . ?
N1 C5 C25 112.8(3) . . ?
N1 C5 H11A 109.0 . . ?
C25 C5 H11A 109.0 . . ?
N1 C5 H11B 109.0 . . ?
C25 C5 H11B 109.0 . . ?
H11A C5 H11B 107.8 . . ?
N2 C25 C5 111.2(3) . . ?
N2 C25 H12A 109.4 . . ?
C5 C25 H12A 109.4 . . ?
N2 C25 H12B 109.4 . . ?
C5 C25 H12B 109.4 . . ?
H12A C25 H12B 108.0 . . ?
F6 C21 F4 107.0(3) . . ?
F6 C21 F5 106.8(3) . . ?
F4 C21 F5 106.7(3) . . ?
F6 C21 C22 114.3(3) . . ?
F4 C21 C22 110.9(3) . . ?
F5 C21 C22 110.8(3) . . ?
O2 C22 C23 127.1(3) . . ?
O2 C22 C21 115.5(3) . . ?
C23 C22 C21 117.5(3) . . ?
C24 C23 C22 122.5(3) . . ?
C24 C23 H15 118.7 . . ?
C22 C23 H15 118.7 . . ?
N2 C24 C23 122.1(3) . . ?
N2 C24 C26 119.3(3) . . ?
C23 C24 C26 118.6(3) . . ?
C27 C26 C31 119.4(3) . . ?
C27 C26 C24 120.9(3) . . ?
C31 C26 C24 119.6(3) . . ?
C26 C27 C28 120.7(3) . . ?
C26 C27 H18 119.7 . . ?
C28 C27 H18 119.7 . . ?
C29 C28 C27 118.9(4) . . ?
C29 C28 H19 120.6 . . ?
C27 C28 H19 120.6 . . ?
C28 C29 C30 121.8(3) . . ?
C28 C29 Br2 118.8(3) . . ?
C30 C29 Br2 119.5(3) . . ?
C29 C30 C31 119.2(3) . . ?
C29 C30 H21 120.4 . . ?
C31 C30 H21 120.4 . . ?
C30 C31 C26 120.1(3) . . ?
C30 C31 H22 120.0 . . ?
C26 C31 H22 120.0 . . ?
C4 N1 C5 127.6(3) . . ?
C4 N1 H1 116.2 . . ?
C5 N1 H1 116.2 . . ?
C24 N2 C25 127.1(3) . . ?
C24 N2 H2 116.4 . . ?
C25 N2 H2 116.4 . . ?

loop_
_geom_bond_atom_site_label_1
_geom_bond_atom_site_label_2
_geom_bond_distance
_geom_bond_site_symmetry_2
_geom_bond_publ_flag
C1 F1 1.327(5) . ?
C1 F3 1.331(4) . ?
C1 F2 1.337(5) . ?
C1 C2 1.533(5) . ?
C2 O1 1.248(4) . ?
C2 C3 1.393(4) . ?
C3 C4 1.398(4) . ?
C3 H3 0.9500 . ?
C4 N1 1.323(4) . ?
C4 C6 1.492(4) . ?
C6 C7 1.392(4) . ?
C6 C11 1.397(5) . ?
C7 C8 1.383(4) . ?
C7 H6 0.9500 . ?
C8 C9 1.375(5) . ?
C8 H7 0.9500 . ?
C9 C10 1.383(4) . ?
C9 Br1 1.900(3) . ?
C10 C11 1.379(4) . ?
C10 H9 0.9500 . ?
C11 H10 0.9500 . ?
C5 N1 1.459(4) . ?
C5 C25 1.515(5) . ?
C5 H11A 0.9900 . ?
C5 H11B 0.9900 . ?
C25 N2 1.464(4) . ?
C25 H12A 0.9900 . ?
C25 H12B 0.9900 . ?
C21 F6 1.331(4) . ?
C21 F4 1.331(4) . ?
C21 F5 1.336(4) . ?
C21 C22 1.537(4) . ?
C22 O2 1.239(4) . ?
C22 C23 1.408(4) . ?
C23 C24 1.389(4) . ?
C23 H15 0.9500 . ?
C24 N2 1.328(4) . ?
C24 C26 1.493(4) . ?
C26 C27 1.382(5) . ?
C26 C31 1.387(5) . ?
C27 C28 1.386(5) . ?
C27 H18 0.9500 . ?
C28 C29 1.368(5) . ?
C28 H19 0.9500 . ?
C29 C30 1.375(5) . ?
C29 Br2 1.903(3) . ?
C30 C31 1.386(5) . ?
C30 H21 0.9500 . ?
C31 H22 0.9500 . ?
N1 H1 0.8800 . ?
N2 H2 0.8800 . ?

loop_
_geom_hbond_atom_site_label_D
_geom_hbond_atom_site_label_H
_geom_hbond_atom_site_label_A
_geom_hbond_distance_DH
_geom_hbond_distance_HA
_geom_hbond_distance_DA
_geom_hbond_angle_DHA
_geom_hbond_site_symmetry_A
_geom_hbond_publ_flag
C5 H11A O2 0.99 2.51 3.254(4) 131.4 3_766 yes
C25 H12A O1 0.99 2.52 3.268(4) 132.3 3_666 yes
N1 H1 O1 0.88 2.04 2.734(3) 135.4 . yes
N1 H1 O1 0.88 2.32 3.007(3) 134.9 3_666 yes
N2 H2 O2 0.88 2.03 2.712(3) 133.4 . yes
N2 H2 O2 0.88 2.39 3.055(4) 132.2 3_766 yes

loop_
_geom_torsion_atom_site_label_1
_geom_torsion_atom_site_label_2
_geom_torsion_atom_site_label_3
_geom_torsion_atom_site_label_4
_geom_torsion
_geom_torsion_site_symmetry_1
_geom_torsion_site_symmetry_2
_geom_torsion_site_symmetry_3
_geom_torsion_site_symmetry_4
_geom_torsion_publ_flag
F1 C1 C2 O1 45.5(5) . . . . ?
F3 C1 C2 O1 166.9(4) . . . . ?
F2 C1 C2 O1 -72.1(4) . . . . ?
F1 C1 C2 C3 -135.6(4) . . . . ?
F3 C1 C2 C3 -14.2(5) . . . . ?
F2 C1 C2 C3 106.8(4) . . . . ?
O1 C2 C3 C4 3.0(6) . . . . ?
C1 C2 C3 C4 -175.7(3) . . . . ?
C2 C3 C4 N1 -0.9(5) . . . . ?
C2 C3 C4 C6 179.3(3) . . . . ?
N1 C4 C6 C7 -130.6(3) . . . . ?
C3 C4 C6 C7 49.2(4) . . . . ?
N1 C4 C6 C11 55.7(5) . . . . ?
C3 C4 C6 C11 -124.5(4) . . . . ?
C11 C6 C7 C8 0.2(5) . . . . ?
C4 C6 C7 C8 -173.9(3) . . . . ?
C6 C7 C8 C9 0.1(5) . . . . ?
C7 C8 C9 C10 -0.8(5) . . . . ?
C7 C8 C9 Br1 178.9(2) . . . . ?
C8 C9 C10 C11 1.2(5) . . . . ?
Br1 C9 C10 C11 -178.5(3) . . . . ?
C9 C10 C11 C6 -0.9(5) . . . . ?
C7 C6 C11 C10 0.2(5) . . . . ?
C4 C6 C11 C10 173.9(3) . . . . ?
N1 C5 C25 N2 -65.5(3) . . . . ?
F6 C21 C22 O2 -174.9(3) . . . . ?
F4 C21 C22 O2 64.0(4) . . . . ?
F5 C21 C22 O2 -54.2(4) . . . . ?
F6 C21 C22 C23 5.4(5) . . . . ?
F4 C21 C22 C23 -115.7(4) . . . . ?
F5 C21 C22 C23 126.1(3) . . . . ?
O2 C22 C23 C24 -0.8(6) . . . . ?
C21 C22 C23 C24 178.9(3) . . . . ?
C22 C23 C24 N2 0.8(5) . . . . ?
C22 C23 C24 C26 179.8(3) . . . . ?
N2 C24 C26 C27 62.2(5) . . . . ?
C23 C24 C26 C27 -116.8(4) . . . . ?
N2 C24 C26 C31 -118.2(4) . . . . ?
C23 C24 C26 C31 62.9(4) . . . . ?
C31 C26 C27 C28 0.2(5) . . . . ?
C24 C26 C27 C28 179.9(3) . . . . ?
C26 C27 C28 C29 0.4(6) . . . . ?
C27 C28 C29 C30 -0.6(6) . . . . ?
C27 C28 C29 Br2 179.4(3) . . . . ?
C28 C29 C30 C31 0.2(6) . . . . ?
Br2 C29 C30 C31 -179.8(3) . . . . ?
C29 C30 C31 C26 0.4(6) . . . . ?
C27 C26 C31 C30 -0.6(5) . . . . ?
C24 C26 C31 C30 179.7(3) . . . . ?
C3 C4 N1 C5 -177.5(3) . . . . ?
C6 C4 N1 C5 2.3(5) . . . . ?
C25 C5 N1 C4 102.8(4) . . . . ?
C23 C24 N2 C25 -171.2(3) . . . . ?
C26 C24 N2 C25 9.9(5) . . . . ?
C5 C25 N2 C24 101.8(4) . . . . ?
